data_4336183
loop_
_publ_author_name
'Petri Sepp\"al\"a'
'Enrique Colacio'
'Antonio J. Mota'
'Reijo Sillanp\"a\"a'

_publ_contact_author_address
;
Department of Chemistry
University of Jyv\"askyl\"a
P.O.Box 35
FI-40014 University of Jyv\"askyl\"a
Finland
;
_publ_contact_author_email resillan@jyu.fi
_publ_contact_author_fax '+358 14 260 1021'
_publ_contact_author_name 'Sillanp\"a\"a, Reijo'
_publ_section_title
;
 Structural Diversity due to Amino Alcohol Ligands Leading to Rare
 \m4-Hydroxo-Bridged Tetranuclear and "Bicapped Cubane" Cores in
 Copper(II) Complexes: A Theoretical and Experimental Magnetostructural
 Study
;
_journal_name_full 'Inorganic Chemistry'
_journal_page_first 11096
_journal_page_last 11109
_journal_paper_doi 10.1021/ic401325b
_journal_volume 52
_journal_year 2013
_chemical_compound_source 'synthesis as described'
_chemical_formula_moiety 'C5 H12 Cu1 N2 O4'
_chemical_formula_sum 'C5 H12 Cu N2 O4'
_chemical_formula_weight 227.71
_chemical_name_systematic
;
 ?
;
_space_group_IT_number 2
_symmetry_cell_setting triclinic
_symmetry_Int_Tables_number 2
_symmetry_space_group_name_Hall '-P 1'
_symmetry_space_group_name_H-M 'P -1'
_atom_sites_solution_hydrogens geom
_atom_sites_solution_primary direct
_atom_sites_solution_secondary difmap
_audit_conform_dict_location ftp://ftp.iucr.org/pub/cif_core.dic
_audit_conform_dict_name cif_core.dic
_audit_conform_dict_version 2.3
_audit_creation_date 2012-07-06T10:12:26-00:00
_audit_creation_method 'WinGX routine CIF_UPDATE'
_cell_angle_alpha 103.745(3)
_cell_angle_beta 91.979(3)
_cell_angle_gamma 90.665(3)
_cell_formula_units_Z 2
_cell_length_a 6.1302(2)
_cell_length_b 8.2951(5)
_cell_length_c 8.3351(5)
_cell_measurement_reflns_used 1162
_cell_measurement_temperature 123(2)
_cell_measurement_theta_max 28.283
_cell_measurement_theta_min 0.407
_cell_measurement_wavelength 0.71073
_cell_volume 411.38(4)
_computing_cell_refinement 'HKL Scalepack (Otwinowski & Minor 1997)'
_computing_data_collection 'Collect (Bruker AXS BV, 1997-2004)'
_computing_data_reduction 'HKL Denzo and Scalepack (Otwinowski & Minor 1997)'
_computing_molecular_graphics 'DIAMOND (Brandenburg & Putz, 1999)'
_computing_publication_material 'WinGX publication routines (Farrugia, 1999)'
_computing_structure_refinement 'SHELXL-97 (Sheldrick, 2008)'
_computing_structure_solution 'SUPERFLIP (Palatinus & Chapuis, 2007)'
_diffrn_ambient_temperature 123(2)
_diffrn_detector 'CCD plate'
_diffrn_detector_area_resol_mean 9
_diffrn_measured_fraction_theta_full 0.988
_diffrn_measured_fraction_theta_max 0.988
_diffrn_measurement_device '95mm CCD camera on \k-goniostat'
_diffrn_measurement_device_type KappaCCD
_diffrn_measurement_method 'CCD rotation images, thick slices'
_diffrn_orient_matrix_type 'by Bruker AXS Collect from scalepack cell'
_diffrn_orient_matrix_UB_11 -0.113509
_diffrn_orient_matrix_UB_12 0.849992E-1
_diffrn_orient_matrix_UB_13 0.372549E-1
_diffrn_orient_matrix_UB_21 -0.414287E-1
_diffrn_orient_matrix_UB_22 -0.32913E-2
_diffrn_orient_matrix_UB_23 -0.117849
_diffrn_orient_matrix_UB_31 -0.109785
_diffrn_orient_matrix_UB_32 -0.904064E-1
_diffrn_orient_matrix_UB_33 -0.11022E-2
_diffrn_radiation_monochromator graphite
_diffrn_radiation_probe x-ray
_diffrn_radiation_type MoK\a
_diffrn_radiation_wavelength 0.71073
_diffrn_reflns_av_R_equivalents 0.025
_diffrn_reflns_av_unetI/netI 0.0373
_diffrn_reflns_limit_h_max 7
_diffrn_reflns_limit_h_min -7
_diffrn_reflns_limit_k_max 10
_diffrn_reflns_limit_k_min -10
_diffrn_reflns_limit_l_max 7
_diffrn_reflns_limit_l_min -10
_diffrn_reflns_number 3346
_diffrn_reflns_theta_full 25.99
_diffrn_reflns_theta_max 25.99
_diffrn_reflns_theta_min 3.33
_diffrn_source 'Enraf Nonius FR590'
_exptl_absorpt_coefficient_mu 2.632
_exptl_absorpt_correction_T_max 0.7457
_exptl_absorpt_correction_T_min 0.6206
_exptl_absorpt_correction_type multi-scan
_exptl_absorpt_process_details
;
 Bruker (2001). SADABS-2008/1. Bruker AXS Inc., Madison, Wisconsin, USA.
;
_exptl_crystal_colour blue
_exptl_crystal_density_diffrn 1.838
_exptl_crystal_description plate
_exptl_crystal_F_000 234
_exptl_crystal_size_max 0.2
_exptl_crystal_size_mid 0.2
_exptl_crystal_size_min 0.16
_refine_diff_density_max 1.201
_refine_diff_density_min -0.51
_refine_diff_density_rms 0.111
_refine_ls_extinction_method none
_refine_ls_goodness_of_fit_ref 1.073
_refine_ls_hydrogen_treatment constr
_refine_ls_matrix_type full
_refine_ls_number_parameters 109
_refine_ls_number_reflns 1595
_refine_ls_number_restraints 0
_refine_ls_restrained_S_all 1.073
_refine_ls_R_factor_all 0.038
_refine_ls_R_factor_gt 0.0353
_refine_ls_shift/su_max 0
_refine_ls_shift/su_mean 0
_refine_ls_structure_factor_coef Fsqd
_refine_ls_weighting_details 'calc w=1/[\s^2^(Fo^2^)+(0.0096P)^2^+2.0200P] where P=(Fo^2^+2Fc^2^)/3'
_refine_ls_weighting_scheme calc
_refine_ls_wR_factor_gt 0.0845
_refine_ls_wR_factor_ref 0.0856
_reflns_number_gt 1504
_reflns_number_total 1595
_reflns_threshold_expression >2\s(I)
_cod_data_source_file ic401325b_si_002_8.cif
_cod_data_source_block import_Complex7
_cod_database_code 4336183

loop_
_symmetry_equiv_pos_as_xyz
'x, y, z'
'-x, -y, -z'

loop_
_atom_site_label
_atom_site_type_symbol
_atom_site_fract_x
_atom_site_fract_y
_atom_site_fract_z
_atom_site_U_iso_or_equiv
_atom_site_adp_type
_atom_site_occupancy
_atom_site_symmetry_multiplicity
_atom_site_calc_flag
_atom_site_refinement_flags
C1 C 0.5538(6) 0.3153(4) 0.0804(5) 0.0144(7) Uani 1 1 d .
H1A H 0.4594 0.3366 -0.0109 0.017 Uiso 1 1 calc R
H1B H 0.7035 0.3548 0.067 0.017 Uiso 1 1 calc R
C2 C 0.4708(6) 0.4114(4) 0.2438(5) 0.0165(8) Uani 1 1 d .
H2A H 0.4766 0.5312 0.2462 0.02 Uiso 1 1 calc R
H2B H 0.5699 0.3935 0.334 0.02 Uiso 1 1 calc R
C3 C 0.2398(6) 0.3641(4) 0.2773(5) 0.0142(7) Uani 1 1 d .
H3A H 0.1917 0.4439 0.3774 0.017 Uiso 1 1 calc R
H3B H 0.1424 0.3754 0.1835 0.017 Uiso 1 1 calc R
C4 C 0.3555(6) 0.1709(5) 0.4422(4) 0.0167(8) Uani 1 1 d .
H4A H 0.5086 0.1827 0.4162 0.025 Uiso 1 1 calc R
H4B H 0.3297 0.0603 0.4614 0.025 Uiso 1 1 calc R
H4C H 0.3224 0.2555 0.5417 0.025 Uiso 1 1 calc R
C5 C -0.0174(6) 0.1737(5) 0.3460(5) 0.0166(8) Uani 1 1 d .
H5A H -0.1157 0.1872 0.2551 0.025 Uiso 1 1 calc R
H5B H -0.0477 0.2585 0.4462 0.025 Uiso 1 1 calc R
H5C H -0.0406 0.0632 0.3662 0.025 Uiso 1 1 calc R
Cu1 Cu 0.29754(7) 0.01915(5) 0.09843(5) 0.00976(15) Uani 1 1 d .
N1 N 0.2125(5) 0.1923(4) 0.3016(4) 0.0115(6) Uani 1 1 d .
N2 N 0.0514(5) -0.2259(4) 0.1775(4) 0.0148(6) Uani 1 1 d .
O1 O 0.5558(4) 0.1408(3) 0.0701(3) 0.0122(5) Uani 1 1 d .
O2 O 0.0307(4) -0.1261(3) 0.0783(3) 0.0140(5) Uani 1 1 d .
O3 O 0.2189(4) -0.2097(3) 0.2686(3) 0.0190(6) Uani 1 1 d .
O4 O -0.0931(5) -0.3290(4) 0.1763(4) 0.0265(7) Uani 1 1 d .

loop_
_atom_site_aniso_label
_atom_site_aniso_U_11
_atom_site_aniso_U_22
_atom_site_aniso_U_33
_atom_site_aniso_U_23
_atom_site_aniso_U_13
_atom_site_aniso_U_12
C1 0.0160(17) 0.0100(16) 0.0174(18) 0.0030(14) 0.0031(14) 0.0017(14)
C2 0.0198(18) 0.0110(17) 0.0176(19) 0.0012(15) 0.0023(15) 0.0010(14)
C3 0.0177(18) 0.0086(16) 0.0161(18) 0.0017(14) 0.0021(14) 0.0056(14)
C4 0.0213(19) 0.0146(17) 0.0140(18) 0.0037(14) -0.0032(15) -0.0007(15)
C5 0.0139(17) 0.0203(19) 0.0151(18) 0.0023(15) 0.0047(14) 0.0008(15)
Cu1 0.0092(2) 0.0090(2) 0.0107(2) 0.00140(16) 0.00226(15) -0.00006(15)
N1 0.0100(14) 0.0116(14) 0.0129(15) 0.0034(12) -0.0009(11) 0.0011(11)
N2 0.0174(15) 0.0137(15) 0.0143(15) 0.0047(12) 0.0041(12) 0.0024(12)
O1 0.0125(12) 0.0074(12) 0.0167(13) 0.0027(10) 0.0027(10) -0.0009(9)
O2 0.0134(12) 0.0135(12) 0.0167(13) 0.0065(10) 0.0018(10) -0.0011(10)
O3 0.0195(13) 0.0203(14) 0.0177(13) 0.0058(11) -0.0020(11) 0.0029(11)
O4 0.0262(15) 0.0216(15) 0.0358(17) 0.0148(13) 0.0044(13) -0.0106(12)

loop_
_atom_type_symbol
_atom_type_description
_atom_type_scat_dispersion_real
_atom_type_scat_dispersion_imag
_atom_type_scat_source
C C 0.0033 0.0016 'International Tables Vol C Tables 4.2.6.8 and 6.1.1.4'
H H 0 0 'International Tables Vol C Tables 4.2.6.8 and 6.1.1.4'
Cu Cu 0.3201 1.2651 'International Tables Vol C Tables 4.2.6.8 and 6.1.1.4'
N N 0.0061 0.0033 'International Tables Vol C Tables 4.2.6.8 and 6.1.1.4'
O O 0.0106 0.006 'International Tables Vol C Tables 4.2.6.8 and 6.1.1.4'

loop_
_geom_angle_atom_site_label_1
_geom_angle_atom_site_label_2
_geom_angle_atom_site_label_3
_geom_angle
_geom_angle_site_symmetry_1
_geom_angle_site_symmetry_3
O1 C1 C2 111.8(3) . .
O1 C1 H1A 109.3 . .
C2 C1 H1A 109.3 . .
O1 C1 H1B 109.3 . .
C2 C1 H1B 109.3 . .
H1A C1 H1B 107.9 . .
C1 C2 C3 114.3(3) . .
C1 C2 H2A 108.7 . .
C3 C2 H2A 108.7 . .
C1 C2 H2B 108.7 . .
C3 C2 H2B 108.7 . .
H2A C2 H2B 107.6 . .
N1 C3 C2 114.9(3) . .
N1 C3 H3A 108.6 . .
C2 C3 H3A 108.6 . .
N1 C3 H3B 108.6 . .
C2 C3 H3B 108.6 . .
H3A C3 H3B 107.5 . .
N1 C4 H4A 109.5 . .
N1 C4 H4B 109.5 . .
H4A C4 H4B 109.5 . .
N1 C4 H4C 109.5 . .
H4A C4 H4C 109.5 . .
H4B C4 H4C 109.5 . .
N1 C5 H5A 109.5 . .
N1 C5 H5B 109.5 . .
H5A C5 H5B 109.5 . .
N1 C5 H5C 109.5 . .
H5A C5 H5C 109.5 . .
H5B C5 H5C 109.5 . .
O1 Cu1 O1 77.98(11) . 2_655
O1 Cu1 O2 168.33(10) . .
O1 Cu1 O2 92.62(10) 2_655 .
O1 Cu1 N1 93.21(11) . .
O1 Cu1 N1 166.86(11) 2_655 .
O2 Cu1 N1 97.18(11) . .
O1 Cu1 Cu1 39.27(7) . 2_655
O1 Cu1 Cu1 38.71(7) 2_655 2_655
O2 Cu1 Cu1 130.98(7) . 2_655
N1 Cu1 Cu1 131.76(8) . 2_655
C4 N1 C5 107.7(3) . .
C4 N1 C3 110.1(3) . .
C5 N1 C3 107.1(3) . .
C4 N1 Cu1 107.3(2) . .
C5 N1 Cu1 113.2(2) . .
C3 N1 Cu1 111.3(2) . .
O4 N2 O3 123.6(3) . .
O4 N2 O2 118.9(3) . .
O3 N2 O2 117.4(3) . .
C1 O1 Cu1 121.9(2) . .
C1 O1 Cu1 124.2(2) . 2_655
Cu1 O1 Cu1 102.02(11) . 2_655
N2 O2 Cu1 109.9(2) . .

loop_
_geom_bond_atom_site_label_1
_geom_bond_atom_site_label_2
_geom_bond_distance
_geom_bond_site_symmetry_2
C1 O1 1.429(4) .
C1 C2 1.513(5) .
C1 H1A 0.99 .
C1 H1B 0.99 .
C2 C3 1.517(5) .
C2 H2A 0.99 .
C2 H2B 0.99 .
C3 N1 1.495(4) .
C3 H3A 0.99 .
C3 H3B 0.99 .
C4 N1 1.485(4) .
C4 H4A 0.98 .
C4 H4B 0.98 .
C4 H4C 0.98 .
C5 N1 1.485(4) .
C5 H5A 0.98 .
C5 H5B 0.98 .
C5 H5C 0.98 .
Cu1 O1 1.919(2) .
Cu1 O1 1.942(2) 2_655
Cu1 O2 1.998(2) .
Cu1 N1 2.031(3) .
Cu1 Cu1 3.0012(8) 2_655
N2 O4 1.223(4) .
N2 O3 1.243(4) .
N2 O2 1.306(4) .
O1 Cu1 1.942(2) 2_655

loop_
_geom_torsion_atom_site_label_1
_geom_torsion_atom_site_label_2
_geom_torsion_atom_site_label_3
_geom_torsion_atom_site_label_4
_geom_torsion
_geom_torsion_site_symmetry_1
_geom_torsion_site_symmetry_4
O1 C1 C2 C3 -60.1(4) . .
C1 C2 C3 N1 66.8(4) . .
C2 C3 N1 C4 58.6(4) . .
C2 C3 N1 C5 175.5(3) . .
C2 C3 N1 Cu1 -60.3(3) . .
O1 Cu1 N1 C4 -76.7(2) . .
O1 Cu1 N1 C4 -29.3(6) 2_655 .
O2 Cu1 N1 C4 108.6(2) . .
Cu1 Cu1 N1 C4 -68.4(2) 2_655 .
O1 Cu1 N1 C5 164.6(2) . .
O1 Cu1 N1 C5 -148.1(4) 2_655 .
O2 Cu1 N1 C5 -10.1(2) . .
Cu1 Cu1 N1 C5 172.91(19) 2_655 .
O1 Cu1 N1 C3 43.9(2) . .
O1 Cu1 N1 C3 91.3(5) 2_655 .
O2 Cu1 N1 C3 -130.8(2) . .
Cu1 Cu1 N1 C3 52.2(2) 2_655 .
C2 C1 O1 Cu1 56.6(4) . .
C2 C1 O1 Cu1 -167.4(2) . 2_655
O1 Cu1 O1 C1 144.0(3) 2_655 .
O2 Cu1 O1 C1 107.1(5) . .
N1 Cu1 O1 C1 -45.8(3) . .
Cu1 Cu1 O1 C1 144.0(3) 2_655 .
O1 Cu1 O1 Cu1 0 2_655 2_655
O2 Cu1 O1 Cu1 -36.9(5) . 2_655
N1 Cu1 O1 Cu1 170.15(12) . 2_655
O4 N2 O2 Cu1 -176.9(3) . .
O3 N2 O2 Cu1 3.2(3) . .
O1 Cu1 O2 N2 124.4(5) . .
O1 Cu1 O2 N2 88.4(2) 2_655 .
N1 Cu1 O2 N2 -82.8(2) . .
Cu1 Cu1 O2 N2 94.2(2) 2_655 .
